data_7024733
loop_
_publ_author_name
'Partyka, David V.'
'Updegraff, 3rd, James B'
'Zeller, Matthias'
'Hunter, Allen D.'
'Gray, Thomas G.'

_publ_section_title
;
 Gold(I) halide complexes of bis(diphenylphosphine)diphenyl ether ligands:
 a balance of ligand strain and non-covalent interactions.
;
_journal_issue 22
_journal_name_full 'Dalton transactions (Cambridge, England : 2003)'
_journal_page_first 5388
_journal_page_last 5397
_journal_paper_doi 10.1039/b920717a
_journal_volume 39
_journal_year 2010
_chemical_formula_moiety 'C36 H26 Au2 Br2 O P2'
_chemical_formula_sum 'C36 H26 Au2 Br2 O P2'
_chemical_formula_weight 1090.26
_chemical_name_systematic
;
?
;
_space_group_IT_number 2
_symmetry_cell_setting triclinic
_symmetry_space_group_name_Hall '-P 1'
_symmetry_space_group_name_H-M 'P -1'
_atom_sites_solution_hydrogens geom
_atom_sites_solution_primary direct
_atom_sites_solution_secondary difmap
_audit_creation_method SHELXL-97
_cell_angle_alpha 109.152(2)
_cell_angle_beta 92.054(2)
_cell_angle_gamma 94.291(2)
_cell_formula_units_Z 2
_cell_length_a 12.0279(19)
_cell_length_b 12.491(2)
_cell_length_c 12.561(2)
_cell_measurement_reflns_used 9525
_cell_measurement_temperature 100(2)
_cell_measurement_theta_max 26.93
_cell_measurement_theta_min 2.31
_cell_volume 1774.1(5)
_computing_cell_refinement 'Bruker SMART'
_computing_data_collection 'Bruker SMART'
_computing_data_reduction 'Bruker SAINT'
_computing_molecular_graphics 'Bruker SHELXTL'
_computing_publication_material 'Bruker SHELXTL'
_computing_structure_refinement 'SHELXL-97 (Sheldrick, 1997)'
_computing_structure_solution 'SHELXS-97 (Sheldrick, 1990)'
_diffrn_ambient_temperature 100(2)
_diffrn_measured_fraction_theta_full 0.985
_diffrn_measured_fraction_theta_max 0.985
_diffrn_measurement_device_type 'Bruker AXS APEX II CCD area detector'
_diffrn_measurement_method 'phi and omega scans'
_diffrn_radiation_monochromator graphite
_diffrn_radiation_source 'fine-focus sealed tube'
_diffrn_radiation_type MoK\a
_diffrn_radiation_wavelength 0.71073
_diffrn_reflns_av_R_equivalents 0.0313
_diffrn_reflns_av_sigmaI/netI 0.0407
_diffrn_reflns_limit_h_max 15
_diffrn_reflns_limit_h_min -15
_diffrn_reflns_limit_k_max 15
_diffrn_reflns_limit_k_min -15
_diffrn_reflns_limit_l_max 15
_diffrn_reflns_limit_l_min -15
_diffrn_reflns_number 20142
_diffrn_reflns_theta_full 26.99
_diffrn_reflns_theta_max 26.99
_diffrn_reflns_theta_min 1.70
_diffrn_standards_decay_% none
_diffrn_standards_number 0
_exptl_absorpt_coefficient_mu 10.629
_exptl_absorpt_correction_T_max 0.5680
_exptl_absorpt_correction_T_min 0.2137
_exptl_absorpt_correction_type multi-scan
_exptl_absorpt_process_details 'AXScale in APEX2 (Bruker, 2004)'
_exptl_crystal_colour colourless
_exptl_crystal_density_diffrn 2.041
_exptl_crystal_density_meas ?
_exptl_crystal_density_method 'not measured'
_exptl_crystal_description irregular
_exptl_crystal_F_000 1016
_exptl_crystal_size_max 0.21
_exptl_crystal_size_mid 0.11
_exptl_crystal_size_min 0.06
_platon_squeeze_details
;
loop_
_platon_squeeze_void_nr
_platon_squeeze_void_average_x
_platon_squeeze_void_average_y
_platon_squeeze_void_average_z
_platon_squeeze_void_volume
_platon_squeeze_void_count_electrons
1 0.000 0.500 0.500 257.9 109.2
;
_refine_diff_density_max 1.147
_refine_diff_density_min -1.934
_refine_diff_density_rms 0.224
_refine_ls_extinction_method none
_refine_ls_goodness_of_fit_ref 1.115
_refine_ls_hydrogen_treatment constr
_refine_ls_matrix_type full
_refine_ls_number_parameters 388
_refine_ls_number_reflns 7622
_refine_ls_number_restraints 0
_refine_ls_restrained_S_all 1.115
_refine_ls_R_factor_all 0.0385
_refine_ls_R_factor_gt 0.0332
_refine_ls_shift/su_max 0.009
_refine_ls_shift/su_mean 0.001
_refine_ls_structure_factor_coef Fsqd
_refine_ls_weighting_details 'calc w=1/[\s^2^(Fo^2^)+(0.0591P)^2^+0.0000P] where P=(Fo^2^+2Fc^2^)/3'
_refine_ls_weighting_scheme calc
_refine_ls_wR_factor_gt 0.0988
_refine_ls_wR_factor_ref 0.1007
_reflns_number_gt 6515
_reflns_number_total 7622
_reflns_threshold_expression >2sigma(I)
_cod_data_source_file b920717a.txt
_cod_data_source_block ju042308b_0m
_cod_depositor_comments
;
The following automatic conversions were performed:

'_symmetry_cell_setting' value 'Triclinic' changed to 'triclinic'
according to /home/saulius/struct/CIF-dictionaries/cif_core.dic
dictionary named 'cif_core.dic' version 2.4.2 from 2011-04-26.

Automatic conversion script
Id: cif_fix_values 1891 2012-01-12 08:04:46Z andrius 

The following automatic conversions were performed:

'_exptl_crystal_density_meas' value 'not measured' was changed to '?'
- the value is perceived as not measured.

Automatic conversion script
Id: cif_fix_values 3008 2015-01-20 13:52:24Z robertas 
;
_cod_original_sg_symbol_H-M P-1
_cod_database_code 7024733

loop_
_symmetry_equiv_pos_as_xyz
'x, y, z'
'-x, -y, -z'

loop_
_atom_site_label
_atom_site_type_symbol
_atom_site_fract_x
_atom_site_fract_y
_atom_site_fract_z
_atom_site_U_iso_or_equiv
_atom_site_adp_type
_atom_site_occupancy
_atom_site_symmetry_multiplicity
_atom_site_calc_flag
_atom_site_refinement_flags
Au1 Au 1.003506(18) -0.187202(19) 0.840824(19) 0.01733(8) Uani 1 1 d .
Au2 Au 0.639977(19) 0.145834(19) 0.631933(19) 0.01910(8) Uani 1 1 d .
Br1 Br 1.14269(5) -0.31469(5) 0.84182(5) 0.02248(14) Uani 1 1 d .
Br2 Br 0.70118(7) 0.02519(6) 0.45793(6) 0.03474(18) Uani 1 1 d .
P1 P 0.86632(12) -0.07996(13) 0.82933(13) 0.0150(3) Uani 1 1 d .
P2 P 0.58695(12) 0.27401(13) 0.78665(13) 0.0145(3) Uani 1 1 d .
O1 O 0.6791(3) 0.0980(3) 0.8989(3) 0.0144(8) Uani 1 1 d .
C18 C 0.6835(4) -0.1194(5) 0.6730(4) 0.0112(11) Uani 1 1 d .
H18 H 0.6918 -0.0396 0.6867 0.013 Uiso 1 1 calc R
C11 C 0.5929(5) 0.1609(5) 0.9481(5) 0.0154(12) Uani 1 1 d .
C12 C 0.7105(5) 0.0443(5) 0.9731(5) 0.0134(11) Uani 1 1 d .
C10 C 0.5397(5) 0.2337(5) 0.9031(5) 0.0173(12) Uani 1 1 d .
C36 C 0.7657(5) 0.4186(5) 0.7730(5) 0.0183(12) Uani 1 1 d .
H36 H 0.7536 0.3810 0.6939 0.022 Uiso 1 1 calc R
C14 C 0.7448(5) -0.2820(5) 0.7060(5) 0.0231(14) Uani 1 1 d .
H14 H 0.7947 -0.3154 0.7435 0.028 Uiso 1 1 calc R
C1 C 0.7952(5) -0.0272(5) 0.9579(5) 0.0156(12) Uani 1 1 d .
C25 C 0.4701(5) 0.3416(5) 0.7495(5) 0.0172(12) Uani 1 1 d .
C9 C 0.4524(5) 0.2849(5) 0.9660(5) 0.0197(13) Uani 1 1 d .
H9 H 0.4124 0.3355 0.9403 0.024 Uiso 1 1 calc R
C31 C 0.6971(5) 0.3864(5) 0.8466(5) 0.0161(12) Uani 1 1 d .
C13 C 0.7555(5) -0.1655(5) 0.7261(5) 0.0168(12) Uani 1 1 d .
C21 C 0.9537(5) 0.2406(5) 0.8221(5) 0.0191(13) Uani 1 1 d .
H21 H 0.9536 0.3168 0.8712 0.023 Uiso 1 1 calc R
C20 C 0.9118(5) 0.1515(5) 0.8559(5) 0.0161(12) Uani 1 1 d .
H20 H 0.8820 0.1670 0.9278 0.019 Uiso 1 1 calc R
C6 C 0.5680(5) 0.1455(5) 1.0493(5) 0.0150(12) Uani 1 1 d .
C7 C 0.4791(5) 0.1982(5) 1.1074(5) 0.0208(13) Uani 1 1 d .
H7 H 0.4590 0.1875 1.1759 0.025 Uiso 1 1 calc R
C2 C 0.8196(5) -0.0686(5) 1.0471(5) 0.0231(14) Uani 1 1 d .
H2 H 0.8789 -0.1159 1.0417 0.028 Uiso 1 1 calc R
C3 C 0.7582(5) -0.0411(5) 1.1433(6) 0.0243(14) Uani 1 1 d .
H3 H 0.7762 -0.0701 1.2022 0.029 Uiso 1 1 calc R
C26 C 0.3767(5) 0.2724(6) 0.6946(5) 0.0244(14) Uani 1 1 d .
H26 H 0.3764 0.1923 0.6764 0.029 Uiso 1 1 calc R
C5 C 0.6471(5) 0.0708(5) 1.0672(5) 0.0187(13) Uani 1 1 d .
C30 C 0.4712(5) 0.4572(5) 0.7725(5) 0.0226(13) Uani 1 1 d .
H30 H 0.5352 0.5061 0.8100 0.027 Uiso 1 1 calc R
C35 C 0.8504(5) 0.5041(6) 0.8140(6) 0.0251(14) Uani 1 1 d .
H35 H 0.8970 0.5248 0.7631 0.030 Uiso 1 1 calc R
C19 C 0.9129(4) 0.0387(5) 0.7847(5) 0.0171(12) Uani 1 1 d .
C4 C 0.6704(5) 0.0287(5) 1.1539(5) 0.0212(13) Uani 1 1 d .
H4 H 0.6279 0.0466 1.2189 0.025 Uiso 1 1 calc R
C8 C 0.4220(5) 0.2655(5) 1.0626(6) 0.0224(14) Uani 1 1 d .
H8 H 0.3596 0.2998 1.0993 0.027 Uiso 1 1 calc R
C17 C 0.5976(5) -0.1856(6) 0.5987(5) 0.0252(14) Uani 1 1 d .
H17 H 0.5465 -0.1521 0.5626 0.030 Uiso 1 1 calc R
C34 C 0.8682(5) 0.5604(6) 0.9290(6) 0.0287(15) Uani 1 1 d .
H34 H 0.9267 0.6199 0.9569 0.034 Uiso 1 1 calc R
C33 C 0.8004(5) 0.5298(6) 1.0035(5) 0.0263(15) Uani 1 1 d .
H33 H 0.8121 0.5682 1.0825 0.032 Uiso 1 1 calc R
C32 C 0.7149(5) 0.4420(5) 0.9612(5) 0.0204(13) Uani 1 1 d .
H32 H 0.6687 0.4204 1.0118 0.024 Uiso 1 1 calc R
C22 C 0.9955(6) 0.2187(6) 0.7180(6) 0.0296(15) Uani 1 1 d .
H22 H 1.0225 0.2798 0.6938 0.036 Uiso 1 1 calc R
C24 C 0.9579(6) 0.0186(6) 0.6820(6) 0.0339(17) Uani 1 1 d .
H24 H 0.9611 -0.0575 0.6336 0.041 Uiso 1 1 calc R
C23 C 0.9984(7) 0.1078(6) 0.6483(6) 0.040(2) Uani 1 1 d .
H23 H 1.0285 0.0928 0.5764 0.048 Uiso 1 1 calc R
C15 C 0.6602(5) -0.3488(6) 0.6306(6) 0.0269(15) Uani 1 1 d .
H15 H 0.6528 -0.4288 0.6154 0.032 Uiso 1 1 calc R
C16 C 0.5880(5) -0.3017(6) 0.5783(5) 0.0266(15) Uani 1 1 d .
H16 H 0.5302 -0.3488 0.5270 0.032 Uiso 1 1 calc R
C28 C 0.2853(5) 0.4319(6) 0.6891(5) 0.0244(14) Uani 1 1 d .
H28 H 0.2214 0.4634 0.6695 0.029 Uiso 1 1 calc R
C27 C 0.2846(5) 0.3167(6) 0.6659(6) 0.0266(15) Uani 1 1 d .
H27 H 0.2201 0.2678 0.6298 0.032 Uiso 1 1 calc R
C29 C 0.3797(6) 0.5016(6) 0.7412(6) 0.0288(15) Uani 1 1 d .
H29 H 0.3813 0.5812 0.7555 0.035 Uiso 1 1 calc R

loop_
_atom_site_aniso_label
_atom_site_aniso_U_11
_atom_site_aniso_U_22
_atom_site_aniso_U_33
_atom_site_aniso_U_23
_atom_site_aniso_U_13
_atom_site_aniso_U_12
Au1 0.01580(13) 0.01822(13) 0.01923(14) 0.00725(10) 0.00172(9) 0.00438(9)
Au2 0.02528(14) 0.01630(13) 0.01523(13) 0.00387(10) 0.00346(10) 0.00403(9)
Br1 0.0199(3) 0.0224(3) 0.0255(3) 0.0070(3) 0.0019(2) 0.0086(2)
Br2 0.0588(5) 0.0225(3) 0.0206(4) 0.0022(3) 0.0140(3) 0.0070(3)
P1 0.0143(7) 0.0161(7) 0.0164(8) 0.0071(6) 0.0022(6) 0.0041(6)
P2 0.0142(7) 0.0145(7) 0.0143(7) 0.0035(6) 0.0025(6) 0.0039(6)
O1 0.017(2) 0.017(2) 0.013(2) 0.0082(17) 0.0008(16) 0.0055(16)
C18 0.008(2) 0.022(3) 0.004(2) 0.004(2) 0.0013(19) 0.003(2)
C11 0.013(3) 0.020(3) 0.013(3) 0.003(2) 0.003(2) 0.001(2)
C12 0.014(3) 0.018(3) 0.008(3) 0.005(2) -0.001(2) -0.003(2)
C10 0.014(3) 0.018(3) 0.020(3) 0.008(3) -0.001(2) -0.004(2)
C36 0.015(3) 0.021(3) 0.021(3) 0.009(3) -0.001(2) 0.004(2)
C14 0.023(3) 0.023(3) 0.024(3) 0.008(3) 0.007(3) 0.007(3)
C1 0.017(3) 0.018(3) 0.010(3) 0.004(2) -0.004(2) -0.004(2)
C25 0.015(3) 0.023(3) 0.011(3) 0.004(2) 0.001(2) 0.000(2)
C9 0.017(3) 0.022(3) 0.022(3) 0.007(3) 0.011(2) 0.008(2)
C31 0.011(3) 0.016(3) 0.023(3) 0.007(2) 0.004(2) 0.008(2)
C13 0.014(3) 0.019(3) 0.020(3) 0.009(3) 0.006(2) 0.006(2)
C21 0.020(3) 0.017(3) 0.022(3) 0.009(3) -0.003(2) 0.003(2)
C20 0.016(3) 0.020(3) 0.009(3) 0.001(2) 0.001(2) 0.000(2)
C6 0.018(3) 0.013(3) 0.011(3) 0.000(2) 0.002(2) 0.003(2)
C7 0.025(3) 0.024(3) 0.007(3) -0.001(2) 0.007(2) -0.006(3)
C2 0.024(3) 0.025(3) 0.023(3) 0.010(3) 0.002(3) 0.007(3)
C3 0.035(4) 0.021(3) 0.023(3) 0.015(3) 0.003(3) 0.003(3)
C26 0.030(4) 0.019(3) 0.020(3) 0.003(3) -0.001(3) 0.002(3)
C5 0.021(3) 0.016(3) 0.023(3) 0.012(3) 0.000(3) -0.001(2)
C30 0.024(3) 0.023(3) 0.022(3) 0.006(3) 0.001(3) 0.007(3)
C35 0.027(3) 0.029(4) 0.027(4) 0.018(3) 0.007(3) 0.001(3)
C19 0.010(3) 0.018(3) 0.021(3) 0.003(2) 0.000(2) 0.001(2)
C4 0.024(3) 0.018(3) 0.017(3) 0.001(3) 0.003(3) -0.004(2)
C8 0.019(3) 0.016(3) 0.031(4) 0.003(3) 0.014(3) 0.009(2)
C17 0.021(3) 0.041(4) 0.019(3) 0.016(3) -0.001(3) 0.007(3)
C34 0.026(3) 0.027(4) 0.034(4) 0.015(3) -0.009(3) -0.008(3)
C33 0.026(3) 0.038(4) 0.014(3) 0.009(3) -0.003(3) -0.003(3)
C32 0.018(3) 0.021(3) 0.018(3) 0.004(3) 0.002(2) -0.006(2)
C22 0.037(4) 0.021(3) 0.035(4) 0.015(3) 0.007(3) 0.000(3)
C24 0.055(5) 0.021(4) 0.025(4) 0.006(3) 0.014(3) 0.000(3)
C23 0.065(5) 0.034(4) 0.019(4) 0.007(3) 0.021(4) -0.006(4)
C15 0.022(3) 0.024(4) 0.031(4) 0.005(3) 0.004(3) 0.001(3)
C16 0.019(3) 0.035(4) 0.019(3) 0.001(3) 0.003(3) -0.009(3)
C28 0.020(3) 0.034(4) 0.019(3) 0.007(3) -0.002(3) 0.013(3)
C27 0.017(3) 0.034(4) 0.025(4) 0.005(3) -0.009(3) 0.001(3)
C29 0.033(4) 0.025(4) 0.028(4) 0.007(3) -0.003(3) 0.012(3)

loop_
_atom_type_symbol
_atom_type_description
_atom_type_scat_dispersion_real
_atom_type_scat_dispersion_imag
_atom_type_scat_source
C C 0.0033 0.0016 'International Tables Vol C Tables 4.2.6.8 and 6.1.1.4'
H H 0.0000 0.0000 'International Tables Vol C Tables 4.2.6.8 and 6.1.1.4'
O O 0.0106 0.0060 'International Tables Vol C Tables 4.2.6.8 and 6.1.1.4'
P P 0.1023 0.0942 'International Tables Vol C Tables 4.2.6.8 and 6.1.1.4'
Br Br -0.2901 2.4595 'International Tables Vol C Tables 4.2.6.8 and 6.1.1.4'
Au Au -2.0133 8.8022 'International Tables Vol C Tables 4.2.6.8 and 6.1.1.4'

loop_
_geom_angle_atom_site_label_1
_geom_angle_atom_site_label_2
_geom_angle_atom_site_label_3
_geom_angle
P1 Au1 Br1 175.47(4)
P2 Au2 Br2 173.65(4)
C19 P1 C1 108.8(3)
C19 P1 C13 107.2(3)
C1 P1 C13 103.6(3)
C19 P1 Au1 112.66(19)
C1 P1 Au1 114.0(2)
C13 P1 Au1 109.92(19)
C10 P2 C31 105.3(3)
C10 P2 C25 103.2(3)
C31 P2 C25 105.9(3)
C10 P2 Au2 121.2(2)
C31 P2 Au2 110.56(19)
C25 P2 Au2 109.4(2)
C12 O1 C11 105.1(4)
C13 C18 C17 121.4(6)
C13 C18 H18 119.3
C17 C18 H18 119.3
O1 C11 C6 111.7(5)
O1 C11 C10 124.3(5)
C6 C11 C10 124.0(5)
O1 C12 C1 124.7(5)
O1 C12 C5 111.9(5)
C1 C12 C5 123.4(5)
C11 C10 C9 113.7(5)
C11 C10 P2 124.3(5)
C9 C10 P2 121.5(5)
C35 C36 C31 120.5(6)
C35 C36 H36 119.7
C31 C36 H36 119.7
C15 C14 C13 119.0(6)
C15 C14 H14 120.5
C13 C14 H14 120.5
C12 C1 C2 116.3(5)
C12 C1 P1 124.9(4)
C2 C1 P1 118.6(5)
C26 C25 C30 119.0(6)
C26 C25 P2 117.6(5)
C30 C25 P2 123.4(5)
C8 C9 C10 123.2(6)
C8 C9 H9 118.4
C10 C9 H9 118.4
C32 C31 C36 119.2(5)
C32 C31 P2 122.7(4)
C36 C31 P2 118.1(5)
C18 C13 C14 119.8(6)
C18 C13 P1 122.7(5)
C14 C13 P1 117.5(5)
C22 C21 C20 119.9(6)
C22 C21 H21 120.0
C20 C21 H21 120.0
C21 C20 C19 120.5(5)
C21 C20 H20 119.7
C19 C20 H20 119.7
C11 C6 C7 119.3(5)
C11 C6 C5 105.6(5)
C7 C6 C5 135.1(6)
C8 C7 C6 118.0(6)
C8 C7 H7 121.0
C6 C7 H7 121.0
C3 C2 C1 121.1(6)
C3 C2 H2 119.4
C1 C2 H2 119.4
C2 C3 C4 120.9(6)
C2 C3 H3 119.6
C4 C3 H3 119.6
C27 C26 C25 121.2(6)
C27 C26 H26 119.4
C25 C26 H26 119.4
C4 C5 C12 120.1(6)
C4 C5 C6 134.2(6)
C12 C5 C6 105.7(5)
C29 C30 C25 119.8(6)
C29 C30 H30 120.1
C25 C30 H30 120.1
C36 C35 C34 120.4(6)
C36 C35 H35 119.8
C34 C35 H35 119.8
C24 C19 C20 118.6(6)
C24 C19 P1 119.6(5)
C20 C19 P1 121.7(5)
C5 C4 C3 118.2(6)
C5 C4 H4 120.9
C3 C4 H4 120.9
C7 C8 C9 121.6(6)
C7 C8 H8 119.2
C9 C8 H8 119.2
C16 C17 C18 118.4(6)
C16 C17 H17 120.8
C18 C17 H17 120.8
C35 C34 C33 119.9(6)
C35 C34 H34 120.1
C33 C34 H34 120.1
C34 C33 C32 119.4(6)
C34 C33 H33 120.3
C32 C33 H33 120.3
C31 C32 C33 120.6(6)
C31 C32 H32 119.7
C33 C32 H32 119.7
C21 C22 C23 119.9(6)
C21 C22 H22 120.1
C23 C22 H22 120.1
C19 C24 C23 120.6(7)
C19 C24 H24 119.7
C23 C24 H24 119.7
C22 C23 C24 120.5(6)
C22 C23 H23 119.8
C24 C23 H23 119.8
C16 C15 C14 120.8(6)
C16 C15 H15 119.6
C14 C15 H15 119.6
C15 C16 C17 120.5(6)
C15 C16 H16 119.7
C17 C16 H16 119.7
C27 C28 C29 119.3(6)
C27 C28 H28 120.3
C29 C28 H28 120.3
C26 C27 C28 119.8(6)
C26 C27 H27 120.1
C28 C27 H27 120.1
C30 C29 C28 120.7(6)
C30 C29 H29 119.6
C28 C29 H29 119.6

loop_
_geom_bond_atom_site_label_1
_geom_bond_atom_site_label_2
_geom_bond_distance
Au1 P1 2.2312(15)
Au1 Br1 2.3978(7)
Au2 P2 2.2243(15)
Au2 Br2 2.3896(8)
P1 C19 1.808(6)
P1 C1 1.805(6)
P1 C13 1.831(6)
P2 C10 1.793(6)
P2 C31 1.802(6)
P2 C25 1.815(6)
O1 C12 1.373(6)
O1 C11 1.388(7)
C18 C13 1.347(8)
C18 C17 1.386(8)
C18 H18 0.9500
C11 C6 1.386(8)
C11 C10 1.397(8)
C12 C1 1.382(8)
C12 C5 1.390(8)
C10 C9 1.401(8)
C36 C35 1.372(9)
C36 C31 1.395(8)
C36 H36 0.9500
C14 C15 1.384(9)
C14 C13 1.388(8)
C14 H14 0.9500
C1 C2 1.409(8)
C25 C26 1.375(8)
C25 C30 1.376(9)
C9 C8 1.370(9)
C9 H9 0.9500
C31 C32 1.379(8)
C21 C22 1.368(9)
C21 C20 1.383(8)
C21 H21 0.9500
C20 C19 1.401(8)
C20 H20 0.9500
C6 C7 1.399(8)
C6 C5 1.443(8)
C7 C8 1.366(9)
C7 H7 0.9500
C2 C3 1.398(9)
C2 H2 0.9500
C3 C4 1.402(9)
C3 H3 0.9500
C26 C27 1.362(9)
C26 H26 0.9500
C5 C4 1.385(9)
C30 C29 1.369(9)
C30 H30 0.9500
C35 C34 1.384(9)
C35 H35 0.9500
C19 C24 1.371(9)
C4 H4 0.9500
C8 H8 0.9500
C17 C16 1.383(10)
C17 H17 0.9500
C34 C33 1.390(9)
C34 H34 0.9500
C33 C32 1.398(9)
C33 H33 0.9500
C32 H32 0.9500
C22 C23 1.378(10)
C22 H22 0.9500
C24 C23 1.379(9)
C24 H24 0.9500
C23 H23 0.9500
C15 C16 1.349(10)
C15 H15 0.9500
C16 H16 0.9500
C28 C27 1.371(10)
C28 C29 1.378(10)
C28 H28 0.9500
C27 H27 0.9500
C29 H29 0.9500
